data_1549374
loop_
_publ_author_name
'Panter, Fabian'
'Krug, Daniel'
'Baumann, Sascha'
'M\"uller, Rolf'

_publ_section_title
;
 Self-resistance guided genome mining uncovers new topoisomerase
 inhibitors from myxobacteria.
;
_journal_issue 21
_journal_name_full 'Chemical science'
_journal_page_first 4898
_journal_page_last 4908
_journal_paper_doi 10.1039/c8sc01325j
_journal_volume 9
_journal_year 2018
_chemical_compound_source 'Pyxidicoccus fallax'
_chemical_formula_moiety 'C21 H15 N O7, C H2 O2'
_chemical_formula_sum 'C22 H17 N O9'
_chemical_formula_weight 439.36
_chemical_name_systematic 'Pyxidicycline B'
_space_group_crystal_system triclinic
_space_group_IT_number 2
_space_group_name_Hall '-P 1'
_space_group_name_H-M_alt 'P -1'
_symmetry_space_group_name_Hall '-P 1'
_symmetry_space_group_name_H-M 'P -1'
_atom_sites_solution_hydrogens geom
_audit_creation_method SHELXL-2014/6
_audit_update_record
;
2018-03-21 deposited with the CCDC.
2018-05-02 downloaded from the CCDC.
;
_cell_angle_alpha 89.561(13)
_cell_angle_beta 84.797(11)
_cell_angle_gamma 74.655(12)
_cell_formula_units_Z 2
_cell_length_a 7.0902(12)
_cell_length_b 7.9097(15)
_cell_length_c 17.330(3)
_cell_measurement_reflns_used 1183
_cell_measurement_temperature 172(2)
_cell_measurement_theta_max 21.45
_cell_measurement_theta_min 2.67
_cell_volume 933.2(3)
_computing_cell_refinement 'Bruker SAINT'
_computing_data_collection 'Bruker APEX2'
_computing_data_reduction 'Bruker SAINT'
_computing_molecular_graphics 'Bruker SHELXTL'
_computing_publication_material 'Bruker SHELXTL'
_computing_structure_refinement 'SHELXL-2014/6 (Sheldrick, 2014)'
_computing_structure_solution 'SHELXS-97 (Sheldrick 2008)'
_diffrn_ambient_temperature 172(2)
_diffrn_measured_fraction_theta_full 0.931
_diffrn_measured_fraction_theta_max 0.917
_diffrn_measurement_device_type 'Bruker APEX-II CCD'
_diffrn_measurement_method '\f and \w scans'
_diffrn_radiation_type MoK\a
_diffrn_radiation_wavelength 0.71073
_diffrn_reflns_av_R_equivalents 0.1065
_diffrn_reflns_av_unetI/netI 0.1460
_diffrn_reflns_Laue_measured_fraction_full 0.931
_diffrn_reflns_Laue_measured_fraction_max 0.917
_diffrn_reflns_limit_h_max 8
_diffrn_reflns_limit_h_min -8
_diffrn_reflns_limit_k_max 8
_diffrn_reflns_limit_k_min -8
_diffrn_reflns_limit_l_max 21
_diffrn_reflns_limit_l_min -21
_diffrn_reflns_number 19696
_diffrn_reflns_point_group_measured_fraction_full 0.931
_diffrn_reflns_point_group_measured_fraction_max 0.917
_diffrn_reflns_theta_full 25.242
_diffrn_reflns_theta_max 26.505
_diffrn_reflns_theta_min 1.180
_exptl_absorpt_coefficient_mu 0.123
_exptl_absorpt_correction_T_max 0.7454
_exptl_absorpt_correction_T_min 0.6615
_exptl_absorpt_correction_type multi-scan
_exptl_absorpt_process_details
; 
 SADABS 2016/2: Krause, L., Herbst-Irmer, R., Sheldrick G.M. & Stalke D., 
 J. Appl. Cryst. 48 (2015) 3-10 
;
_exptl_crystal_colour red
_exptl_crystal_density_diffrn 1.564
_exptl_crystal_description plate
_exptl_crystal_F_000 456
_exptl_crystal_size_max 0.311
_exptl_crystal_size_mid 0.048
_exptl_crystal_size_min 0.030
_refine_diff_density_max 0.840
_refine_diff_density_min -0.594
_refine_diff_density_rms 0.106
_refine_ls_extinction_method none
_refine_ls_goodness_of_fit_ref 1.614
_refine_ls_hydrogen_treatment constr
_refine_ls_matrix_type full
_refine_ls_number_parameters 270
_refine_ls_number_reflns 3546
_refine_ls_number_restraints 3
_refine_ls_restrained_S_all 1.613
_refine_ls_R_factor_all 0.2936
_refine_ls_R_factor_gt 0.1357
_refine_ls_shift/su_max 0.003
_refine_ls_shift/su_mean 0.000
_refine_ls_structure_factor_coef Fsqd
_refine_ls_weighting_details 'w=1/[\s^2^(Fo^2^)+(0.1000P)^2^] where P=(Fo^2^+2Fc^2^)/3'
_refine_ls_weighting_scheme calc
_refine_ls_wR_factor_gt 0.3337
_refine_ls_wR_factor_ref 0.3784
_reflns_Friedel_coverage 0.000
_reflns_number_gt 1264
_reflns_number_total 3546
_reflns_threshold_expression 'I > 2\s(I)'
_cod_data_source_file c8sc01325j2.cif
_cod_data_source_block sh3817
_cod_depositor_comments 'Adding full bibliography for 1549373--1549374.cif.'
_cod_database_code 1549374
_shelx_space_group_comment
; 
The symmetry employed for this shelxl refinement is uniquely defined 
by the following loop, which should always be used as a source of 
symmetry information in preference to the above space-group names. 
They are only intended as comments. 
;
_shelx_estimated_absorpt_t_min 0.963
_shelx_estimated_absorpt_t_max 0.996
_shelxl_version_number 2014/6

loop_
_space_group_symop_operation_xyz
'x, y, z'
'-x, -y, -z'

loop_
_atom_site_label
_atom_site_type_symbol
_atom_site_fract_x
_atom_site_fract_y
_atom_site_fract_z
_atom_site_U_iso_or_equiv
_atom_site_adp_type
_atom_site_occupancy
_atom_site_site_symmetry_order
_atom_site_calc_flag
_atom_site_refinement_flags_posn
_atom_site_refinement_flags_adp
_atom_site_refinement_flags_occupancy
_atom_site_disorder_assembly
_atom_site_disorder_group
O1 O 0.1924(9) 0.1200(8) 0.1896(3) 0.066(2) Uani 1 1 d . . . . .
O2 O 0.4364(8) 0.1588(7) 0.5903(3) 0.0537(17) Uani 1 1 d . . . . .
O3 O 0.2204(8) 0.9208(7) 0.6772(3) 0.0516(17) Uani 1 1 d . . . . .
H3 H 0.1821 0.9436 0.6329 0.077 Uiso 1 1 calc R U . . .
O4 O 0.1603(7) 0.8506(7) 0.5380(3) 0.0374(14) Uani 1 1 d . . . . .
O5 O 0.0952(7) 0.7853(7) 0.4050(3) 0.0421(15) Uani 1 1 d . . . . .
H5 H 0.1532 0.8156 0.3650 0.063 Uiso 1 1 calc R U . . .
N1 N 0.1302(8) 0.4089(9) 0.2279(4) 0.0407(19) Uani 1 1 d . . . . .
C1 C 0.1909(12) 0.2248(14) 0.2430(6) 0.055(3) Uani 1 1 d . . . . .
C2 C 0.2472(11) 0.1804(11) 0.3168(5) 0.044(2) Uani 1 1 d . . . . .
H2 H 0.2913 0.0600 0.3293 0.053 Uiso 1 1 calc R U . . .
C3 C 0.2407(10) 0.3094(10) 0.3738(5) 0.035(2) Uani 1 1 d . . . . .
C4 C 0.3025(10) 0.2570(12) 0.4475(5) 0.043(2) Uani 1 1 d . . . . .
H4 H 0.3471 0.1357 0.4582 0.051 Uiso 1 1 calc R U . . .
C5 C 0.2990(9) 0.3783(11) 0.5036(4) 0.032(2) Uani 1 1 d . . . . .
C6 C 0.3651(10) 0.3167(11) 0.5781(4) 0.037(2) Uani 1 1 d . . . . .
C7 C 0.3500(10) 0.4478(11) 0.6402(4) 0.036(2) Uani 1 1 d . . . . .
C8 C 0.4022(11) 0.3886(12) 0.7124(5) 0.044(2) Uani 1 1 d . . . . .
H8 H 0.4414 0.2665 0.7220 0.053 Uiso 1 1 calc R U . . .
C9 C 0.3968(11) 0.5079(13) 0.7701(5) 0.049(3) Uani 1 1 d . . . . .
H9 H 0.4370 0.4683 0.8194 0.059 Uiso 1 1 calc R U . . .
C10 C 0.3345(10) 0.6815(12) 0.7571(4) 0.047(2) Uani 1 1 d . . . . .
H10 H 0.3279 0.7620 0.7982 0.056 Uiso 1 1 calc R U . . .
C11 C 0.2798(10) 0.7457(11) 0.6853(4) 0.037(2) Uani 1 1 d . . . . .
C12 C 0.2849(9) 0.6283(10) 0.6253(4) 0.0263(18) Uani 1 1 d . . . . .
C13 C 0.2217(10) 0.6858(11) 0.5500(4) 0.036(2) Uani 1 1 d . . . . .
C14 C 0.2291(9) 0.5609(10) 0.4887(4) 0.0303(19) Uani 1 1 d . . . . .
C15 C 0.1678(10) 0.6143(10) 0.4157(4) 0.031(2) Uani 1 1 d . . . . .
C16 C 0.1755(10) 0.4910(10) 0.3545(4) 0.0323(19) Uani 1 1 d . . . . .
C17 C 0.1252(10) 0.5381(10) 0.2808(4) 0.033(2) Uani 1 1 d . . . . .
C18 C 0.0738(11) 0.7251(10) 0.2521(4) 0.048(2) Uani 1 1 d . . . . .
H18A H 0.0747 0.8057 0.2946 0.072 Uiso 1 1 calc R U . . .
H18B H 0.1706 0.7367 0.2097 0.072 Uiso 1 1 calc R U . . .
H18C H -0.0571 0.7536 0.2334 0.072 Uiso 1 1 calc R U . . .
C19 C 0.0615(12) 0.4465(13) 0.1507(5) 0.069(3) Uani 1 1 d . . . . .
H19A H -0.0214 0.5687 0.1505 0.083 Uiso 1 1 calc R U . . .
H19B H -0.0218 0.3682 0.1402 0.083 Uiso 1 1 calc R U . . .
C20 C 0.2269(18) 0.4228(18) 0.0853(7) 0.114(4) Uiso 1 1 d . . . . .
H20A H 0.3308 0.3148 0.0941 0.136 Uiso 1 1 calc R U . . .
H20B H 0.1747 0.4080 0.0354 0.136 Uiso 1 1 calc R U . . .
O6 O 0.3079(12) 0.5635(13) 0.0806(5) 0.125(3) Uiso 1 1 d . . . . .
C21 C 0.276(4) 0.691(4) 0.0179(15) 0.271(12) Uiso 1 1 d D . . . .
H21A H 0.2717 0.8123 0.0151 0.325 Uiso 0.67(2) 1 calc R U P A 1
H21B H 0.3826 0.7411 0.0046 0.325 Uiso 0.33(2) 1 calc R U P A 2
O7A O 0.256(3) 0.577(3) -0.0324(12) 0.220(9) Uiso 0.67(2) 1 d D U P A 1
O7B O 0.125(5) 0.748(6) -0.023(2) 0.226(11) Uiso 0.33(2) 1 d D U P A 2
O8A O 0.536(2) 1.132(2) -0.1343(9) 0.104(5) Uiso 0.5 1 d . . P . .
C22 C 0.392(4) 1.107(3) -0.1139(11) 0.148(6) Uiso 1 1 d . . . . .
O9A O 0.243(5) 1.145(4) -0.1026(16) 0.210(9) Uiso 0.48(2) 1 d . U P . .
O9B O 0.389(4) 1.002(4) -0.0719(16) 0.205(9) Uiso 0.52(2) 1 d . U P . .
O8B O 0.010(2) 0.999(2) -0.0868(9) 0.127(6) Uiso 0.5 1 d . . P . .

loop_
_atom_site_aniso_label
_atom_site_aniso_U_11
_atom_site_aniso_U_22
_atom_site_aniso_U_33
_atom_site_aniso_U_23
_atom_site_aniso_U_13
_atom_site_aniso_U_12
O1 0.091(5) 0.046(5) 0.058(4) -0.012(3) -0.020(3) -0.010(3)
O2 0.077(4) 0.020(4) 0.057(4) 0.001(3) -0.017(3) 0.002(3)
O3 0.070(4) 0.030(4) 0.049(4) -0.003(3) -0.019(3) 0.002(3)
O4 0.044(3) 0.020(4) 0.042(3) 0.004(2) -0.001(2) 0.000(2)
O5 0.050(4) 0.027(4) 0.045(4) 0.012(3) -0.007(3) -0.003(3)
N1 0.037(4) 0.042(6) 0.036(4) 0.004(4) -0.002(3) 0.002(3)
C1 0.044(6) 0.057(8) 0.059(7) -0.001(6) -0.002(5) -0.005(5)
C2 0.046(5) 0.032(6) 0.053(6) 0.005(4) -0.006(4) -0.008(4)
C3 0.039(5) 0.016(6) 0.047(5) 0.007(4) 0.000(4) -0.006(4)
C4 0.033(5) 0.043(7) 0.050(6) 0.016(5) -0.006(4) -0.007(4)
C5 0.018(4) 0.037(6) 0.036(5) 0.003(4) -0.004(3) 0.002(4)
C6 0.034(5) 0.022(6) 0.048(6) 0.012(4) -0.001(4) 0.002(4)
C7 0.033(5) 0.041(7) 0.032(5) 0.000(4) 0.000(4) -0.007(4)
C8 0.045(5) 0.039(7) 0.047(6) 0.007(5) 0.001(4) -0.009(4)
C9 0.048(5) 0.048(7) 0.048(6) 0.016(5) -0.011(4) -0.004(5)
C10 0.043(5) 0.065(8) 0.032(5) -0.014(4) -0.011(4) -0.011(5)
C11 0.038(5) 0.036(7) 0.035(5) 0.000(4) 0.003(4) -0.010(4)
C12 0.022(4) 0.015(5) 0.035(5) 0.004(4) 0.000(3) 0.004(3)
C13 0.024(4) 0.025(6) 0.057(6) 0.003(4) -0.003(4) -0.001(4)
C14 0.027(4) 0.023(6) 0.042(5) 0.002(4) -0.008(4) -0.006(3)
C15 0.028(4) 0.021(6) 0.041(5) 0.008(4) 0.002(4) -0.002(4)
C16 0.033(4) 0.025(6) 0.037(5) -0.009(4) 0.002(4) -0.006(4)
C17 0.035(5) 0.030(6) 0.034(5) -0.003(4) -0.007(4) -0.007(4)
C18 0.063(6) 0.037(6) 0.041(5) 0.007(4) -0.006(4) -0.008(4)
C19 0.045(6) 0.092(9) 0.063(7) -0.021(5) 0.001(5) -0.007(5)

loop_
_atom_type_symbol
_atom_type_description
_atom_type_scat_dispersion_real
_atom_type_scat_dispersion_imag
_atom_type_scat_source
C C 0.0033 0.0016 'International Tables Vol C Tables 4.2.6.8 and 6.1.1.4'
H H 0.0000 0.0000 'International Tables Vol C Tables 4.2.6.8 and 6.1.1.4'
N N 0.0061 0.0033 'International Tables Vol C Tables 4.2.6.8 and 6.1.1.4'
O O 0.0106 0.0060 'International Tables Vol C Tables 4.2.6.8 and 6.1.1.4'

loop_
_geom_angle_atom_site_label_1
_geom_angle_atom_site_label_2
_geom_angle_atom_site_label_3
_geom_angle
C11 O3 H3 109.5
C15 O5 H5 109.5
C17 N1 C1 124.3(7)
C17 N1 C19 122.7(7)
C1 N1 C19 112.9(8)
O1 C1 C2 125.9(9)
O1 C1 N1 118.2(8)
C2 C1 N1 115.8(9)
C1 C2 C3 121.8(8)
C1 C2 H2 119.1
C3 C2 H2 119.1
C4 C3 C2 119.5(7)
C4 C3 C16 121.5(8)
C2 C3 C16 119.0(7)
C5 C4 C3 120.9(8)
C5 C4 H4 119.5
C3 C4 H4 119.5
C4 C5 C14 120.1(7)
C4 C5 C6 118.4(8)
C14 C5 C6 121.5(8)
O2 C6 C5 122.0(8)
O2 C6 C7 119.7(7)
C5 C6 C7 118.3(7)
C8 C7 C12 121.4(8)
C8 C7 C6 118.3(8)
C12 C7 C6 120.3(7)
C9 C8 C7 119.3(8)
C9 C8 H8 120.3
C7 C8 H8 120.3
C10 C9 C8 120.3(8)
C10 C9 H9 119.9
C8 C9 H9 119.9
C9 C10 C11 122.0(8)
C9 C10 H10 119.0
C11 C10 H10 119.0
O3 C11 C10 118.2(8)
O3 C11 C12 122.6(7)
C10 C11 C12 119.3(8)
C11 C12 C7 117.8(7)
C11 C12 C13 122.3(7)
C7 C12 C13 119.9(7)
O4 C13 C14 119.9(7)
O4 C13 C12 119.0(7)
C14 C13 C12 121.1(7)
C15 C14 C5 119.4(7)
C15 C14 C13 121.8(7)
C5 C14 C13 118.8(7)
O5 C15 C14 117.7(7)
O5 C15 C16 120.2(7)
C14 C15 C16 122.1(7)
C17 C16 C15 123.9(7)
C17 C16 C3 120.2(7)
C15 C16 C3 115.9(7)
N1 C17 C16 118.8(7)
N1 C17 C18 116.7(6)
C16 C17 C18 124.4(7)
C17 C18 H18A 109.5
C17 C18 H18B 109.5
H18A C18 H18B 109.5
C17 C18 H18C 109.5
H18A C18 H18C 109.5
H18B C18 H18C 109.5
N1 C19 C20 114.0(7)
N1 C19 H19A 108.7
C20 C19 H19A 108.7
N1 C19 H19B 108.7
C20 C19 H19B 108.7
H19A C19 H19B 107.6
O6 C20 C19 112.2(11)
O6 C20 H20A 109.2
C19 C20 H20A 109.2
O6 C20 H20B 109.2
C19 C20 H20B 109.2
H20A C20 H20B 107.9
C20 O6 C21 123.1(15)
O7A C21 O6 93(2)
O7B C21 O6 131(3)
O7A C21 H21A 133.3
O6 C21 H21A 133.3
O7B C21 H21B 114.7
O6 C21 H21B 114.7
O9A C22 O9B 86(3)
O9A C22 O8A 152(3)
O9B C22 O8A 119(3)
C22 O9A O9B 49.1(19)
C22 O9B O9A 44.6(18)

loop_
_geom_bond_atom_site_label_1
_geom_bond_atom_site_label_2
_geom_bond_distance
O1 C1 1.245(10)
O2 C6 1.242(8)
O3 C11 1.347(9)
O3 H3 0.8400
O4 C13 1.282(8)
O5 C15 1.332(8)
O5 H5 0.8400
N1 C17 1.369(9)
N1 C1 1.434(11)
N1 C19 1.467(9)
C1 C2 1.389(11)
C2 C3 1.415(11)
C2 H2 0.9500
C3 C4 1.412(10)
C3 C16 1.434(10)
C4 C5 1.365(11)
C4 H4 0.9500
C5 C14 1.427(10)
C5 C6 1.450(10)
C6 C7 1.478(11)
C7 C8 1.380(9)
C7 C12 1.409(10)
C8 C9 1.371(11)
C8 H8 0.9500
C9 C10 1.350(11)
C9 H9 0.9500
C10 C11 1.388(9)
C10 H10 0.9500
C11 C12 1.391(10)
C12 C13 1.449(10)
C13 C14 1.445(10)
C14 C15 1.400(9)
C15 C16 1.434(10)
C16 C17 1.379(9)
C17 C18 1.518(10)
C18 H18A 0.9800
C18 H18B 0.9800
C18 H18C 0.9800
C19 C20 1.530(13)
C19 H19A 0.9900
C19 H19B 0.9900
C20 O6 1.380(13)
C20 H20A 0.9900
C20 H20B 0.9900
O6 C21 1.47(3)
C21 O7A 1.30(2)
C21 O7B 1.31(2)
C21 H21A 0.9500
C21 H21B 0.9500
O8A C22 1.12(2)
C22 O9A 1.02(3)
C22 O9B 1.10(3)
O9A O9B 1.45(3)
